data_4120765
loop_
_publ_author_name
'Wei Lin'
'Daniela Buccella'
'Stephen J. Lippard'

_publ_section_title
;
 Visualization of Peroxynitrite-Induced Changes of Labile Zn2+ in the
 Endoplasmic Reticulum with Benzoresorufin-Based Fluorescent Probes
;
_journal_name_full 'Journal of the American Chemical Society'
_journal_page_first 13512
_journal_page_last 13520
_journal_paper_doi 10.1021/ja4059487
_journal_volume 135
_journal_year 2013
_chemical_formula_sum 'C29 H21 Br N4 O3'
_chemical_formula_weight 553.41
_chemical_name_systematic
;
 ?
;
_space_group_IT_number 2
_symmetry_cell_setting triclinic
_symmetry_space_group_name_Hall '-P 1'
_symmetry_space_group_name_H-M 'P -1'
_atom_sites_solution_hydrogens geom
_atom_sites_solution_primary direct
_atom_sites_solution_secondary difmap
_audit_creation_method SHELXL-97
_cell_angle_alpha 78.8360(10)
_cell_angle_beta 81.9300(10)
_cell_angle_gamma 77.0540(10)
_cell_formula_units_Z 2
_cell_length_a 9.1364(5)
_cell_length_b 10.9864(6)
_cell_length_c 12.3620(7)
_cell_measurement_reflns_used 9891
_cell_measurement_temperature 100(2)
_cell_measurement_theta_max 0.00
_cell_measurement_theta_min 0.00
_cell_volume 1180.30(11)
_computing_cell_refinement 'Bruker SMART'
_computing_data_collection 'Bruker SMART'
_computing_data_reduction 'Bruker SAINT'
_computing_molecular_graphics 'Bruker SHELXTL'
_computing_publication_material 'Bruker SHELXTL'
_computing_structure_refinement 'SHELXL-97 (Sheldrick, 1997)'
_computing_structure_solution 'SHELXS-97 (Sheldrick, 1990)'
_diffrn_ambient_temperature 100(2)
_diffrn_measured_fraction_theta_full 0.999
_diffrn_measured_fraction_theta_max 0.999
_diffrn_measurement_device_type 'CCD area detector'
_diffrn_measurement_method 'phi and omega scans'
_diffrn_radiation_monochromator graphite
_diffrn_radiation_source 'fine-focus sealed tube'
_diffrn_radiation_type MoK\a
_diffrn_radiation_wavelength 0.71073
_diffrn_reflns_av_R_equivalents 0.0246
_diffrn_reflns_av_sigmaI/netI 0.0195
_diffrn_reflns_limit_h_max 11
_diffrn_reflns_limit_h_min -11
_diffrn_reflns_limit_k_max 13
_diffrn_reflns_limit_k_min -13
_diffrn_reflns_limit_l_max 15
_diffrn_reflns_limit_l_min -15
_diffrn_reflns_number 20974
_diffrn_reflns_theta_full 26.37
_diffrn_reflns_theta_max 26.37
_diffrn_reflns_theta_min 1.93
_exptl_absorpt_coefficient_mu 1.783
_exptl_absorpt_correction_T_max 0.9485
_exptl_absorpt_correction_T_min 0.5742
_exptl_absorpt_correction_type empirical
_exptl_absorpt_process_details SADABS
_exptl_crystal_colour RED
_exptl_crystal_density_diffrn 1.557
_exptl_crystal_description PLATE
_exptl_crystal_F_000 564
_exptl_crystal_size_max 0.35
_exptl_crystal_size_mid 0.30
_exptl_crystal_size_min 0.03
_refine_diff_density_max 0.439
_refine_diff_density_min -0.268
_refine_diff_density_rms 0.063
_refine_ls_extinction_method none
_refine_ls_goodness_of_fit_ref 1.076
_refine_ls_hydrogen_treatment constr
_refine_ls_matrix_type full
_refine_ls_number_parameters 335
_refine_ls_number_reflns 4842
_refine_ls_number_restraints 0
_refine_ls_restrained_S_all 1.076
_refine_ls_R_factor_all 0.0280
_refine_ls_R_factor_gt 0.0256
_refine_ls_shift/su_max 0.001
_refine_ls_shift/su_mean 0.000
_refine_ls_structure_factor_coef Fsqd
_refine_ls_weighting_details 'calc w=1/[\s^2^(Fo^2^)+(0.0353P)^2^+0.9460P] where P=(Fo^2^+2Fc^2^)/3'
_refine_ls_weighting_scheme calc
_refine_ls_wR_factor_gt 0.0693
_refine_ls_wR_factor_ref 0.0707
_reflns_number_gt 4535
_reflns_number_total 4842
_reflns_threshold_expression >2sigma(I)
_cod_data_source_file ja4059487_si_002.cif
_cod_data_source_block db5s10
_cod_database_code 4120765

loop_
_symmetry_equiv_pos_as_xyz
'x, y, z'
'-x, -y, -z'

loop_
_atom_site_label
_atom_site_type_symbol
_atom_site_fract_x
_atom_site_fract_y
_atom_site_fract_z
_atom_site_U_iso_or_equiv
_atom_site_adp_type
_atom_site_occupancy
_atom_site_symmetry_multiplicity
_atom_site_calc_flag
_atom_site_refinement_flags
Br1 Br 0.08218(2) -0.163462(16) 0.651416(14) 0.01821(7) Uani 1 1 d .
O1 O 0.11132(14) 0.10612(11) 0.58878(10) 0.0134(2) Uani 1 1 d .
O2 O -0.07616(15) 0.50489(11) 0.70722(11) 0.0179(3) Uani 1 1 d .
H1A H -0.1477 0.4695 0.7372 0.021 Uiso 1 1 calc R
O3 O 0.32080(15) -0.28975(12) 0.48499(11) 0.0207(3) Uani 1 1 d .
N1 N 0.33153(17) 0.21035(14) 0.44135(12) 0.0141(3) Uani 1 1 d .
N2 N -0.11731(16) 0.25478(14) 0.83766(12) 0.0135(3) Uani 1 1 d .
N3 N -0.34956(17) 0.45836(14) 0.80711(13) 0.0174(3) Uani 1 1 d .
N4 N 0.16787(17) 0.10510(15) 1.03225(13) 0.0183(3) Uani 1 1 d .
C1 C 0.0241(2) 0.42607(16) 0.64938(14) 0.0152(3) Uani 1 1 d .
C2 C 0.01004(19) 0.30066(16) 0.65048(14) 0.0132(3) Uani 1 1 d .
C3 C 0.1189(2) 0.23121(16) 0.58357(14) 0.0132(3) Uani 1 1 d .
C4 C 0.21400(19) 0.03356(16) 0.52472(14) 0.0122(3) Uani 1 1 d .
C5 C 0.21426(19) -0.09211(16) 0.53923(14) 0.0137(3) Uani 1 1 d .
C6 C 0.3165(2) -0.17560(16) 0.47069(14) 0.0148(3) Uani 1 1 d .
C7 C 0.41397(19) -0.11299(16) 0.37991(14) 0.0141(3) Uani 1 1 d .
C8 C 0.5046(2) -0.18628(17) 0.30488(15) 0.0179(4) Uani 1 1 d .
H8A H 0.5010 -0.2732 0.3117 0.022 Uiso 1 1 calc R
C9 C 0.5988(2) -0.13228(18) 0.22123(16) 0.0201(4) Uani 1 1 d .
H9A H 0.6571 -0.1815 0.1690 0.024 Uiso 1 1 calc R
C10 C 0.6092(2) -0.00571(18) 0.21283(16) 0.0195(4) Uani 1 1 d .
H10A H 0.6765 0.0302 0.1563 0.023 Uiso 1 1 calc R
C11 C 0.5212(2) 0.06742(17) 0.28693(15) 0.0161(3) Uani 1 1 d .
H11A H 0.5292 0.1532 0.2817 0.019 Uiso 1 1 calc R
C12 C 0.42050(19) 0.01522(16) 0.36973(14) 0.0133(3) Uani 1 1 d .
C13 C 0.32095(19) 0.09317(16) 0.44529(14) 0.0128(3) Uani 1 1 d .
C14 C 0.23411(19) 0.28043(16) 0.51302(14) 0.0134(3) Uani 1 1 d .
C15 C 0.2466(2) 0.40439(17) 0.51764(15) 0.0167(4) Uani 1 1 d .
H15A H 0.3258 0.4395 0.4735 0.020 Uiso 1 1 calc R
C16 C 0.1448(2) 0.47512(17) 0.58574(15) 0.0172(4) Uani 1 1 d .
H16A H 0.1559 0.5580 0.5899 0.021 Uiso 1 1 calc R
C17 C -0.11811(19) 0.24679(16) 0.71988(14) 0.0137(3) Uani 1 1 d .
H17A H -0.2155 0.2947 0.6935 0.016 Uiso 1 1 calc R
H17B H -0.1073 0.1572 0.7118 0.016 Uiso 1 1 calc R
C18 C -0.2617(2) 0.24209(16) 0.90186(15) 0.0162(3) Uani 1 1 d .
H18A H -0.2481 0.2259 0.9818 0.019 Uiso 1 1 calc R
H18B H -0.2936 0.1679 0.8852 0.019 Uiso 1 1 calc R
C19 C 0.0072(2) 0.16039(16) 0.88479(14) 0.0148(3) Uani 1 1 d .
H19A H 0.0928 0.1488 0.8265 0.018 Uiso 1 1 calc R
H19B H -0.0254 0.0784 0.9084 0.018 Uiso 1 1 calc R
C20 C -0.3851(2) 0.35808(16) 0.87790(14) 0.0154(3) Uani 1 1 d .
C21 C -0.5318(2) 0.35753(18) 0.92756(16) 0.0212(4) Uani 1 1 d .
H21A H -0.5538 0.2864 0.9794 0.025 Uiso 1 1 calc R
C22 C -0.6448(2) 0.4618(2) 0.90039(19) 0.0272(4) Uani 1 1 d .
H22A H -0.7455 0.4630 0.9331 0.033 Uiso 1 1 calc R
C23 C -0.6093(2) 0.56464(19) 0.82477(19) 0.0276(4) Uani 1 1 d .
H23A H -0.6850 0.6370 0.8037 0.033 Uiso 1 1 calc R
C24 C -0.4603(2) 0.55869(18) 0.78102(17) 0.0221(4) Uani 1 1 d .
H24A H -0.4352 0.6293 0.7299 0.027 Uiso 1 1 calc R
C30 C 0.06106(19) 0.19519(16) 0.98265(14) 0.0143(3) Uani 1 1 d .
C31 C 0.0076(2) 0.31138(17) 1.01696(15) 0.0184(4) Uani 1 1 d .
H31A H -0.0672 0.3733 0.9795 0.022 Uiso 1 1 calc R
C32 C 0.0647(2) 0.33606(18) 1.10679(16) 0.0209(4) Uani 1 1 d .
H32A H 0.0278 0.4142 1.1330 0.025 Uiso 1 1 calc R
C33 C 0.1764(2) 0.24515(19) 1.15775(15) 0.0205(4) Uani 1 1 d .
H33A H 0.2195 0.2601 1.2183 0.025 Uiso 1 1 calc R
C34 C 0.2235(2) 0.13154(18) 1.11768(16) 0.0208(4) Uani 1 1 d .
H34A H 0.2996 0.0689 1.1530 0.025 Uiso 1 1 calc R

loop_
_atom_site_aniso_label
_atom_site_aniso_U_11
_atom_site_aniso_U_22
_atom_site_aniso_U_33
_atom_site_aniso_U_23
_atom_site_aniso_U_13
_atom_site_aniso_U_12
Br1 0.02014(11) 0.01565(10) 0.01775(10) -0.00081(7) 0.00208(7) -0.00553(7)
O1 0.0157(6) 0.0118(6) 0.0125(6) -0.0030(4) 0.0016(5) -0.0035(5)
O2 0.0210(7) 0.0142(6) 0.0189(6) -0.0060(5) 0.0037(5) -0.0052(5)
O3 0.0240(7) 0.0147(6) 0.0235(7) -0.0054(5) 0.0015(5) -0.0045(5)
N1 0.0146(7) 0.0163(7) 0.0111(7) -0.0006(5) -0.0020(6) -0.0035(6)
N2 0.0123(7) 0.0156(7) 0.0112(7) -0.0022(5) -0.0005(6) -0.0006(5)
N3 0.0163(8) 0.0169(7) 0.0183(8) -0.0043(6) 0.0017(6) -0.0029(6)
N4 0.0171(8) 0.0193(8) 0.0168(8) -0.0003(6) -0.0020(6) -0.0025(6)
C1 0.0180(9) 0.0159(8) 0.0119(8) -0.0036(6) -0.0023(7) -0.0020(7)
C2 0.0156(8) 0.0142(8) 0.0103(8) -0.0015(6) -0.0023(6) -0.0036(6)
C3 0.0178(9) 0.0118(8) 0.0108(8) -0.0012(6) -0.0037(7) -0.0040(6)
C4 0.0119(8) 0.0155(8) 0.0089(8) -0.0029(6) -0.0018(6) -0.0010(6)
C5 0.0136(8) 0.0166(8) 0.0112(8) -0.0015(6) -0.0006(6) -0.0049(6)
C6 0.0142(8) 0.0167(8) 0.0146(8) -0.0040(7) -0.0042(7) -0.0023(6)
C7 0.0117(8) 0.0179(8) 0.0132(8) -0.0035(7) -0.0036(6) -0.0019(6)
C8 0.0148(9) 0.0200(9) 0.0199(9) -0.0065(7) -0.0032(7) -0.0018(7)
C9 0.0144(9) 0.0264(10) 0.0198(9) -0.0101(7) 0.0004(7) -0.0010(7)
C10 0.0133(9) 0.0253(9) 0.0181(9) -0.0029(7) 0.0012(7) -0.0028(7)
C11 0.0133(8) 0.0186(8) 0.0158(9) -0.0017(7) -0.0020(7) -0.0024(7)
C12 0.0102(8) 0.0183(8) 0.0115(8) -0.0020(6) -0.0040(6) -0.0016(6)
C13 0.0128(8) 0.0151(8) 0.0105(8) -0.0007(6) -0.0038(6) -0.0024(6)
C14 0.0149(8) 0.0147(8) 0.0109(8) -0.0016(6) -0.0027(6) -0.0034(6)
C15 0.0191(9) 0.0166(8) 0.0146(9) -0.0007(7) -0.0002(7) -0.0064(7)
C16 0.0229(9) 0.0138(8) 0.0164(9) -0.0030(7) -0.0020(7) -0.0065(7)
C17 0.0137(8) 0.0155(8) 0.0122(8) -0.0030(6) -0.0008(6) -0.0034(6)
C18 0.0161(9) 0.0161(8) 0.0153(8) -0.0013(7) 0.0011(7) -0.0040(7)
C19 0.0154(8) 0.0138(8) 0.0143(8) -0.0027(6) -0.0015(7) -0.0006(6)
C20 0.0166(9) 0.0160(8) 0.0144(8) -0.0055(7) -0.0004(7) -0.0034(7)
C21 0.0192(9) 0.0204(9) 0.0229(10) -0.0040(7) 0.0044(8) -0.0058(7)
C22 0.0153(10) 0.0269(10) 0.0370(12) -0.0082(9) 0.0065(8) -0.0022(8)
C23 0.0193(10) 0.0225(10) 0.0354(12) -0.0034(8) -0.0007(9) 0.0049(8)
C24 0.0232(10) 0.0168(9) 0.0233(10) -0.0011(7) 0.0002(8) -0.0016(7)
C30 0.0133(8) 0.0164(8) 0.0123(8) -0.0005(6) 0.0014(6) -0.0047(6)
C31 0.0207(9) 0.0169(9) 0.0167(9) -0.0012(7) -0.0016(7) -0.0036(7)
C32 0.0276(10) 0.0189(9) 0.0179(9) -0.0050(7) 0.0018(8) -0.0089(8)
C33 0.0224(10) 0.0283(10) 0.0136(9) -0.0011(7) -0.0030(7) -0.0125(8)
C34 0.0180(9) 0.0253(9) 0.0179(9) 0.0027(7) -0.0051(7) -0.0056(7)

loop_
_atom_type_symbol
_atom_type_description
_atom_type_scat_dispersion_real
_atom_type_scat_dispersion_imag
_atom_type_scat_source
C C 0.0033 0.0016 'International Tables Vol C Tables 4.2.6.8 and 6.1.1.4'
H H 0.0000 0.0000 'International Tables Vol C Tables 4.2.6.8 and 6.1.1.4'
N N 0.0061 0.0033 'International Tables Vol C Tables 4.2.6.8 and 6.1.1.4'
O O 0.0106 0.0060 'International Tables Vol C Tables 4.2.6.8 and 6.1.1.4'
Br Br -0.2901 2.4595 'International Tables Vol C Tables 4.2.6.8 and 6.1.1.4'

loop_
_geom_angle_atom_site_label_1
_geom_angle_atom_site_label_2
_geom_angle_atom_site_label_3
_geom_angle
C4 O1 C3 119.41(13)
C13 N1 C14 118.32(15)
C19 N2 C18 111.43(14)
C19 N2 C17 109.99(13)
C18 N2 C17 112.12(13)
C20 N3 C24 118.37(16)
C34 N4 C30 117.35(16)
O2 C1 C16 116.67(15)
O2 C1 C2 122.29(16)
C16 C1 C2 121.04(16)
C3 C2 C1 116.14(16)
C3 C2 C17 122.55(15)
C1 C2 C17 121.31(15)
O1 C3 C2 116.65(15)
O1 C3 C14 119.25(15)
C2 C3 C14 124.10(15)
C5 C4 O1 118.45(15)
C5 C4 C13 122.84(16)
O1 C4 C13 118.70(15)
C4 C5 C6 121.88(16)
C4 C5 Br1 119.98(13)
C6 C5 Br1 118.14(12)
O3 C6 C5 122.50(16)
O3 C6 C7 121.68(16)
C5 C6 C7 115.80(15)
C8 C7 C12 119.61(16)
C8 C7 C6 118.45(16)
C12 C7 C6 121.91(16)
C9 C8 C7 120.11(17)
C8 C9 C10 120.47(17)
C11 C10 C9 119.97(17)
C10 C11 C12 120.20(17)
C11 C12 C7 119.57(16)
C11 C12 C13 120.87(16)
C7 C12 C13 119.56(15)
N1 C13 C4 122.20(16)
N1 C13 C12 120.42(15)
C4 C13 C12 117.37(15)
N1 C14 C15 120.87(16)
N1 C14 C3 121.60(15)
C15 C14 C3 117.52(16)
C16 C15 C14 120.28(16)
C15 C16 C1 120.67(16)
N2 C17 C2 110.27(13)
N2 C18 C20 113.08(14)
N2 C19 C30 113.65(14)
N3 C20 C21 121.88(17)
N3 C20 C18 118.22(15)
C21 C20 C18 119.89(16)
C22 C21 C20 119.15(18)
C21 C22 C23 119.20(18)
C24 C23 C22 118.04(18)
N3 C24 C23 123.33(18)
N4 C30 C31 122.69(17)
N4 C30 C19 114.41(15)
C31 C30 C19 122.88(16)
C30 C31 C32 119.06(17)
C33 C32 C31 118.99(17)
C32 C33 C34 118.02(17)
N4 C34 C33 123.86(17)

loop_
_geom_bond_atom_site_label_1
_geom_bond_atom_site_label_2
_geom_bond_distance
Br1 C5 1.8780(17)
O1 C4 1.358(2)
O1 C3 1.380(2)
O2 C1 1.342(2)
O3 C6 1.225(2)
N1 C13 1.304(2)
N1 C14 1.380(2)
N2 C19 1.460(2)
N2 C18 1.462(2)
N2 C17 1.477(2)
N3 C20 1.339(2)
N3 C24 1.340(2)
N4 C34 1.339(2)
N4 C30 1.345(2)
C1 C16 1.408(3)
C1 C2 1.410(2)
C2 C3 1.389(2)
C2 C17 1.513(2)
C3 C14 1.406(2)
C4 C5 1.357(2)
C4 C13 1.455(2)
C5 C6 1.458(2)
C6 C7 1.490(2)
C7 C8 1.403(2)
C7 C12 1.404(2)
C8 C9 1.380(3)
C9 C10 1.398(3)
C10 C11 1.385(3)
C11 C12 1.403(2)
C12 C13 1.468(2)
C14 C15 1.404(2)
C15 C16 1.374(3)
C18 C20 1.512(2)
C19 C30 1.511(2)
C20 C21 1.395(3)
C21 C22 1.381(3)
C22 C23 1.388(3)
C23 C24 1.385(3)
C30 C31 1.386(3)
C31 C32 1.386(3)
C32 C33 1.384(3)
C33 C34 1.388(3)
